data_4330144
loop_
_publ_author_name
'Xiaoyan Zhou'
'Pengxuan Li'
'Zhaohua Shi'
'Xiaoliang Tang'
'Chunyang Chen'
'Weisheng Liu'

_publ_section_title
;
 A Highly Selective Fluorescent Sensor for Distinguishing Cadmium from
 Zinc Ions Based on a Quinoline Platform
;
_journal_name_full 'Inorganic Chemistry'
_journal_page_first 9226
_journal_page_last 9231
_journal_paper_doi 10.1021/ic300661c
_journal_volume 51
_journal_year 2012
_chemical_formula_sum 'C20 H14 N4 O5 Zn'
_chemical_formula_weight 455.72
_chemical_name_systematic
; 
 ? 
;
_space_group_IT_number 14
_symmetry_cell_setting monoclinic
_symmetry_space_group_name_Hall '-P 2yn'
_symmetry_space_group_name_H-M 'P 1 21/n 1'
_atom_sites_solution_hydrogens geom
_atom_sites_solution_primary direct
_atom_sites_solution_secondary difmap
_audit_creation_method SHELXL-97
_cell_angle_alpha 90.00
_cell_angle_beta 98.827(9)
_cell_angle_gamma 90.00
_cell_formula_units_Z 4
_cell_length_a 8.902(8)
_cell_length_b 14.050(13)
_cell_length_c 15.132(14)
_cell_measurement_reflns_used 2675
_cell_measurement_temperature 296(2)
_cell_measurement_theta_max 22.49
_cell_measurement_theta_min 2.50
_cell_volume 1870(3)
_computing_cell_refinement 'Bruker SAINT'
_computing_data_collection 'Bruker APEX2'
_computing_data_reduction 'Bruker SAINT'
_computing_molecular_graphics 'Bruker SHELXTL'
_computing_publication_material 'Bruker SHELXTL'
_computing_structure_refinement 'SHELXL-97 (Sheldrick, 2008)'
_computing_structure_solution 'SHELXS-97 (Sheldrick, 2008)'
_diffrn_ambient_temperature 296(2)
_diffrn_measured_fraction_theta_full 0.999
_diffrn_measured_fraction_theta_max 0.999
_diffrn_measurement_device_type 'Bruker APEX-II CCD'
_diffrn_measurement_method '\f and \w scans'
_diffrn_radiation_monochromator graphite
_diffrn_radiation_source 'fine-focus sealed tube'
_diffrn_radiation_type MoK\a
_diffrn_radiation_wavelength 0.71073
_diffrn_reflns_av_R_equivalents 0.0524
_diffrn_reflns_av_sigmaI/netI 0.0532
_diffrn_reflns_limit_h_max 10
_diffrn_reflns_limit_h_min -10
_diffrn_reflns_limit_k_max 17
_diffrn_reflns_limit_k_min -15
_diffrn_reflns_limit_l_max 18
_diffrn_reflns_limit_l_min -18
_diffrn_reflns_number 13275
_diffrn_reflns_theta_full 25.50
_diffrn_reflns_theta_max 25.50
_diffrn_reflns_theta_min 2.50
_exptl_absorpt_coefficient_mu 1.356
_exptl_absorpt_correction_T_max 0.7547
_exptl_absorpt_correction_T_min 0.7280
_exptl_absorpt_correction_type multi-scan
_exptl_absorpt_process_details SADABS
_exptl_crystal_colour colorless
_exptl_crystal_density_diffrn 1.618
_exptl_crystal_description block
_exptl_crystal_F_000 928
_exptl_crystal_size_max 0.25
_exptl_crystal_size_mid 0.23
_exptl_crystal_size_min 0.22
_refine_diff_density_max 0.306
_refine_diff_density_min -0.452
_refine_diff_density_rms 0.053
_refine_ls_extinction_method none
_refine_ls_goodness_of_fit_ref 0.999
_refine_ls_hydrogen_treatment constr
_refine_ls_matrix_type full
_refine_ls_number_parameters 271
_refine_ls_number_reflns 3475
_refine_ls_number_restraints 0
_refine_ls_restrained_S_all 0.999
_refine_ls_R_factor_all 0.0724
_refine_ls_R_factor_gt 0.0397
_refine_ls_shift/su_max 0.001
_refine_ls_shift/su_mean 0.000
_refine_ls_structure_factor_coef Fsqd
_refine_ls_weighting_details 'calc w=1/[\s^2^(Fo^2^)+(0.0203P)^2^+0.8412P] where P=(Fo^2^+2Fc^2^)/3'
_refine_ls_weighting_scheme calc
_refine_ls_wR_factor_gt 0.0639
_refine_ls_wR_factor_ref 0.0714
_reflns_number_gt 2407
_reflns_number_total 3475
_reflns_threshold_expression >2sigma(I)
_cod_data_source_file ic300661c_si_002_2.cif
_cod_data_source_block 2
_cod_database_code 4330144

loop_
_symmetry_equiv_pos_as_xyz
'x, y, z'
'-x+1/2, y+1/2, -z+1/2'
'-x, -y, -z'
'x-1/2, -y-1/2, z-1/2'

loop_
_atom_site_label
_atom_site_type_symbol
_atom_site_fract_x
_atom_site_fract_y
_atom_site_fract_z
_atom_site_U_iso_or_equiv
_atom_site_adp_type
_atom_site_occupancy
_atom_site_symmetry_multiplicity
_atom_site_calc_flag
_atom_site_refinement_flags
Zn1 Zn 1.00936(4) 0.20324(3) 0.20235(2) 0.04274(13) Uani 1 1 d .
C1 C 1.2183(3) 0.0359(2) 0.1643(2) 0.0487(9) Uani 1 1 d .
H1 H 1.3012 0.0739 0.1862 0.058 Uiso 1 1 calc R
C2 C 1.2453(4) -0.0563(2) 0.1360(2) 0.0567(9) Uani 1 1 d .
H2 H 1.3441 -0.0789 0.1388 0.068 Uiso 1 1 calc R
C3 C 1.1240(4) -0.1126(2) 0.1040(2) 0.0562(9) Uani 1 1 d .
H3 H 1.1404 -0.1741 0.0850 0.067 Uiso 1 1 calc R
C4 C 0.9734(4) -0.0781(2) 0.09953(19) 0.0446(8) Uani 1 1 d .
C5 C 0.8423(4) -0.1323(2) 0.0671(2) 0.0592(10) Uani 1 1 d .
H5 H 0.8525 -0.1944 0.0478 0.071 Uiso 1 1 calc R
C6 C 0.7014(4) -0.0934(3) 0.0641(2) 0.0628(10) Uani 1 1 d .
H6 H 0.6163 -0.1299 0.0428 0.075 Uiso 1 1 calc R
C7 C 0.6816(4) 0.0001(3) 0.0924(2) 0.0553(9) Uani 1 1 d .
H7 H 0.5838 0.0245 0.0891 0.066 Uiso 1 1 calc R
C8 C 0.8054(3) 0.0575(2) 0.12534(19) 0.0413(8) Uani 1 1 d .
C9 C 0.9549(3) 0.0167(2) 0.12871(18) 0.0388(7) Uani 1 1 d .
C10 C 0.6742(3) 0.2007(2) 0.1597(2) 0.0469(8) Uani 1 1 d .
C11 C 0.6961(3) 0.3040(2) 0.1903(2) 0.0530(9) Uani 1 1 d .
H11A H 0.6485 0.3456 0.1429 0.064 Uiso 1 1 calc R
H11B H 0.6457 0.3139 0.2420 0.064 Uiso 1 1 calc R
C12 C 0.9083(3) 0.4114(2) 0.17728(19) 0.0412(8) Uani 1 1 d .
C13 C 0.8368(4) 0.4985(2) 0.1750(2) 0.0522(9) Uani 1 1 d .
H13 H 0.7439 0.5046 0.1954 0.063 Uiso 1 1 calc R
C14 C 0.9050(4) 0.5782(2) 0.1415(2) 0.0586(10) Uani 1 1 d .
H14 H 0.8565 0.6369 0.1407 0.070 Uiso 1 1 calc R
C15 C 1.0397(4) 0.5721(2) 0.1104(2) 0.0565(9) Uani 1 1 d .
H15 H 1.0827 0.6263 0.0894 0.068 Uiso 1 1 calc R
C16 C 1.1157(3) 0.4828(2) 0.1098(2) 0.0447(8) Uani 1 1 d .
C17 C 1.2527(4) 0.4684(3) 0.0756(2) 0.0536(9) Uani 1 1 d .
H17 H 1.2994 0.5194 0.0516 0.064 Uiso 1 1 calc R
C18 C 1.3169(3) 0.3804(3) 0.0773(2) 0.0539(9) Uani 1 1 d .
H18 H 1.4072 0.3709 0.0547 0.065 Uiso 1 1 calc R
C19 C 1.2452(3) 0.3046(2) 0.1136(2) 0.0470(8) Uani 1 1 d .
H19 H 1.2913 0.2451 0.1155 0.056 Uiso 1 1 calc R
C20 C 1.0486(3) 0.4017(2) 0.14367(18) 0.0381(7) Uani 1 1 d .
N1 N 1.0791(3) 0.07194(17) 0.16127(16) 0.0414(6) Uani 1 1 d .
N2 N 0.8038(2) 0.15160(18) 0.15545(16) 0.0419(6) Uani 1 1 d .
N3 N 1.1149(3) 0.31288(17) 0.14539(16) 0.0411(6) Uani 1 1 d .
N4 N 1.0695(3) 0.18911(19) 0.3892(2) 0.0505(7) Uani 1 1 d .
O1 O 0.5404(2) 0.17301(16) 0.14213(17) 0.0666(7) Uani 1 1 d .
O2 O 0.8554(2) 0.32984(14) 0.21331(14) 0.0464(5) Uani 1 1 d .
O3 O 1.1311(2) 0.22155(16) 0.32520(15) 0.0598(6) Uani 1 1 d .
O4 O 1.1357(3) 0.19801(19) 0.46642(16) 0.0767(8) Uani 1 1 d .
O5 O 0.9489(3) 0.1483(3) 0.37029(19) 0.1164(12) Uani 1 1 d .

loop_
_atom_site_aniso_label
_atom_site_aniso_U_11
_atom_site_aniso_U_22
_atom_site_aniso_U_33
_atom_site_aniso_U_23
_atom_site_aniso_U_13
_atom_site_aniso_U_12
Zn1 0.03143(19) 0.0433(2) 0.0521(2) -0.0035(2) 0.00222(15) 0.00181(17)
C1 0.0390(19) 0.044(2) 0.062(2) 0.0043(18) 0.0060(16) 0.0039(15)
C2 0.051(2) 0.051(2) 0.069(3) 0.0041(19) 0.0120(18) 0.0146(18)
C3 0.073(2) 0.041(2) 0.054(2) 0.0020(17) 0.0104(18) 0.0124(19)
C4 0.055(2) 0.042(2) 0.0351(18) 0.0051(15) 0.0022(15) 0.0009(16)
C5 0.077(3) 0.042(2) 0.053(2) -0.0039(18) -0.0047(19) -0.0038(19)
C6 0.064(2) 0.059(3) 0.060(2) 0.000(2) -0.0078(19) -0.022(2)
C7 0.0458(19) 0.066(3) 0.052(2) 0.0006(19) 0.0002(16) -0.0097(18)
C8 0.0388(18) 0.052(2) 0.0321(18) 0.0025(16) 0.0033(14) -0.0031(15)
C9 0.0417(18) 0.042(2) 0.0324(17) 0.0036(15) 0.0051(14) -0.0028(15)
C10 0.0384(18) 0.060(2) 0.0430(19) 0.0055(18) 0.0072(14) 0.0020(17)
C11 0.0329(17) 0.066(2) 0.061(2) -0.0019(19) 0.0098(15) 0.0088(16)
C12 0.0423(18) 0.042(2) 0.0390(19) -0.0041(15) 0.0039(14) 0.0071(15)
C13 0.051(2) 0.054(2) 0.052(2) -0.0062(18) 0.0089(16) 0.0147(18)
C14 0.067(2) 0.045(2) 0.061(2) -0.0052(19) 0.0022(19) 0.0195(19)
C15 0.066(2) 0.041(2) 0.059(2) -0.0020(17) -0.0013(19) 0.0022(18)
C16 0.0444(19) 0.046(2) 0.0414(19) -0.0021(16) -0.0009(15) 0.0010(16)
C17 0.047(2) 0.059(2) 0.054(2) 0.0022(19) 0.0040(17) -0.0104(18)
C18 0.0354(18) 0.069(3) 0.059(2) 0.000(2) 0.0112(16) 0.0001(18)
C19 0.0367(17) 0.048(2) 0.055(2) -0.0057(18) 0.0052(15) 0.0059(16)
C20 0.0373(17) 0.0419(19) 0.0340(18) -0.0012(15) 0.0016(14) 0.0039(15)
N1 0.0346(14) 0.0422(16) 0.0473(16) 0.0013(13) 0.0058(12) 0.0032(12)
N2 0.0294(14) 0.0476(16) 0.0481(16) -0.0043(13) 0.0042(11) 0.0030(12)
N3 0.0334(14) 0.0429(16) 0.0466(15) -0.0040(13) 0.0047(11) 0.0044(12)
N4 0.0475(17) 0.0522(19) 0.052(2) -0.0003(16) 0.0091(15) -0.0039(14)
O1 0.0305(12) 0.0737(17) 0.0948(19) 0.0046(14) 0.0068(12) 0.0000(11)
O2 0.0367(12) 0.0495(14) 0.0536(14) 0.0004(11) 0.0091(10) 0.0078(10)
O3 0.0587(14) 0.0680(17) 0.0519(15) 0.0019(13) 0.0054(12) -0.0175(12)
O4 0.0925(19) 0.092(2) 0.0436(15) -0.0081(15) 0.0035(14) -0.0089(16)
O5 0.078(2) 0.185(3) 0.085(2) 0.012(2) 0.0078(17) -0.070(2)

loop_
_atom_type_symbol
_atom_type_description
_atom_type_scat_dispersion_real
_atom_type_scat_dispersion_imag
_atom_type_scat_source
C C 0.0033 0.0016 'International Tables Vol C Tables 4.2.6.8 and 6.1.1.4'
H H 0.0000 0.0000 'International Tables Vol C Tables 4.2.6.8 and 6.1.1.4'
N N 0.0061 0.0033 'International Tables Vol C Tables 4.2.6.8 and 6.1.1.4'
O O 0.0106 0.0060 'International Tables Vol C Tables 4.2.6.8 and 6.1.1.4'
Zn Zn 0.2839 1.4301 'International Tables Vol C Tables 4.2.6.8 and 6.1.1.4'

loop_
_geom_angle_atom_site_label_1
_geom_angle_atom_site_label_2
_geom_angle_atom_site_label_3
_geom_angle
N2 Zn1 O3 135.00(10)
N2 Zn1 N3 125.13(10)
O3 Zn1 N3 94.30(10)
N2 Zn1 N1 82.53(11)
O3 Zn1 N1 104.27(10)
N3 Zn1 N1 111.30(11)
N2 Zn1 O2 77.27(11)
O3 Zn1 O2 94.45(9)
N3 Zn1 O2 76.34(10)
N1 Zn1 O2 158.87(8)
N1 C1 C2 123.0(3)
N1 C1 H1 118.5
C2 C1 H1 118.5
C3 C2 C1 118.8(3)
C3 C2 H2 120.6
C1 C2 H2 120.6
C2 C3 C4 120.6(3)
C2 C3 H3 119.7
C4 C3 H3 119.7
C5 C4 C3 123.8(3)
C5 C4 C9 118.9(3)
C3 C4 C9 117.4(3)
C6 C5 C4 120.1(3)
C6 C5 H5 119.9
C4 C5 H5 119.9
C5 C6 C7 121.6(3)
C5 C6 H6 119.2
C7 C6 H6 119.2
C8 C7 C6 121.5(3)
C8 C7 H7 119.3
C6 C7 H7 119.3
C7 C8 N2 128.1(3)
C7 C8 C9 117.2(3)
N2 C8 C9 114.8(3)
N1 C9 C4 120.9(3)
N1 C9 C8 118.3(3)
C4 C9 C8 120.8(3)
O1 C10 N2 128.7(3)
O1 C10 C11 115.9(3)
N2 C10 C11 115.4(3)
O2 C11 C10 112.6(2)
O2 C11 H11A 109.1
C10 C11 H11A 109.1
O2 C11 H11B 109.1
C10 C11 H11B 109.1
H11A C11 H11B 107.8
C13 C12 O2 124.2(3)
C13 C12 C20 120.2(3)
O2 C12 C20 115.6(3)
C12 C13 C14 119.6(3)
C12 C13 H13 120.2
C14 C13 H13 120.2
C15 C14 C13 121.9(3)
C15 C14 H14 119.1
C13 C14 H14 119.1
C14 C15 C16 120.3(3)
C14 C15 H15 119.9
C16 C15 H15 119.9
C17 C16 C20 116.9(3)
C17 C16 C15 124.5(3)
C20 C16 C15 118.6(3)
C18 C17 C16 120.5(3)
C18 C17 H17 119.8
C16 C17 H17 119.8
C17 C18 C19 119.0(3)
C17 C18 H18 120.5
C19 C18 H18 120.5
N3 C19 C18 123.6(3)
N3 C19 H19 118.2
C18 C19 H19 118.2
N3 C20 C16 122.1(3)
N3 C20 C12 118.4(3)
C16 C20 C12 119.5(3)
C1 N1 C9 119.3(3)
C1 N1 Zn1 130.4(2)
C9 N1 Zn1 110.35(19)
C10 N2 C8 123.2(3)
C10 N2 Zn1 122.6(2)
C8 N2 Zn1 113.91(18)
C19 N3 C20 117.9(3)
C19 N3 Zn1 124.5(2)
C20 N3 Zn1 117.6(2)
O5 N4 O4 123.4(3)
O5 N4 O3 117.4(3)
O4 N4 O3 119.2(3)
C12 O2 C11 119.4(2)
C12 O2 Zn1 112.03(17)
C11 O2 Zn1 111.43(18)
N4 O3 Zn1 115.07(19)

loop_
_geom_bond_atom_site_label_1
_geom_bond_atom_site_label_2
_geom_bond_distance
Zn1 N2 1.995(3)
Zn1 O3 2.019(3)
Zn1 N3 2.061(3)
Zn1 N1 2.072(3)
Zn1 O2 2.267(2)
C1 N1 1.333(3)
C1 C2 1.397(4)
C1 H1 0.9300
C2 C3 1.366(4)
C2 H2 0.9300
C3 C4 1.417(4)
C3 H3 0.9300
C4 C5 1.417(4)
C4 C9 1.421(4)
C5 C6 1.362(5)
C5 H5 0.9300
C6 C7 1.402(5)
C6 H6 0.9300
C7 C8 1.394(4)
C7 H7 0.9300
C8 N2 1.399(4)
C8 C9 1.443(4)
C9 N1 1.378(3)
C10 O1 1.243(3)
C10 N2 1.354(4)
C10 C11 1.527(4)
C11 O2 1.453(3)
C11 H11A 0.9700
C11 H11B 0.9700
C12 C13 1.378(4)
C12 O2 1.383(3)
C12 C20 1.425(4)
C13 C14 1.405(4)
C13 H13 0.9300
C14 C15 1.356(4)
C14 H14 0.9300
C15 C16 1.425(4)
C15 H15 0.9300
C16 C17 1.411(4)
C16 C20 1.418(4)
C17 C18 1.360(4)
C17 H17 0.9300
C18 C19 1.396(4)
C18 H18 0.9300
C19 N3 1.327(4)
C19 H19 0.9300
C20 N3 1.379(4)
N4 O5 1.213(3)
N4 O4 1.231(3)
N4 O3 1.269(3)

loop_
_geom_torsion_atom_site_label_1
_geom_torsion_atom_site_label_2
_geom_torsion_atom_site_label_3
_geom_torsion_atom_site_label_4
_geom_torsion
N1 C1 C2 C3 -0.3(5)
C1 C2 C3 C4 0.1(5)
C2 C3 C4 C5 179.9(3)
C2 C3 C4 C9 0.5(5)
C3 C4 C5 C6 -179.3(3)
C9 C4 C5 C6 0.1(5)
C4 C5 C6 C7 0.2(5)
C5 C6 C7 C8 -0.4(5)
C6 C7 C8 N2 179.7(3)
C6 C7 C8 C9 0.3(4)
C5 C4 C9 N1 179.6(3)
C3 C4 C9 N1 -1.0(4)
C5 C4 C9 C8 -0.1(4)
C3 C4 C9 C8 179.3(3)
C7 C8 C9 N1 -179.8(3)
N2 C8 C9 N1 0.7(4)
C7 C8 C9 C4 -0.1(4)
N2 C8 C9 C4 -179.5(3)
O1 C10 C11 O2 177.5(3)
N2 C10 C11 O2 -2.5(4)
O2 C12 C13 C14 176.3(3)
C20 C12 C13 C14 -1.7(4)
C12 C13 C14 C15 0.6(5)
C13 C14 C15 C16 0.8(5)
C14 C15 C16 C17 177.3(3)
C14 C15 C16 C20 -1.0(4)
C20 C16 C17 C18 -1.3(4)
C15 C16 C17 C18 -179.7(3)
C16 C17 C18 C19 0.0(5)
C17 C18 C19 N3 1.3(5)
C17 C16 C20 N3 1.5(4)
C15 C16 C20 N3 180.0(3)
C17 C16 C20 C12 -178.6(3)
C15 C16 C20 C12 -0.1(4)
C13 C12 C20 N3 -178.6(3)
O2 C12 C20 N3 3.2(4)
C13 C12 C20 C16 1.5(4)
O2 C12 C20 C16 -176.7(2)
C2 C1 N1 C9 -0.2(4)
C2 C1 N1 Zn1 177.9(2)
C4 C9 N1 C1 0.8(4)
C8 C9 N1 C1 -179.4(3)
C4 C9 N1 Zn1 -177.6(2)
C8 C9 N1 Zn1 2.2(3)
N2 Zn1 N1 C1 178.8(3)
O3 Zn1 N1 C1 -46.6(3)
N3 Zn1 N1 C1 53.9(3)
O2 Zn1 N1 C1 161.7(2)
N2 Zn1 N1 C9 -3.08(19)
O3 Zn1 N1 C9 131.55(19)
N3 Zn1 N1 C9 -127.95(19)
O2 Zn1 N1 C9 -20.2(4)
O1 C10 N2 C8 2.8(5)
C11 C10 N2 C8 -177.3(3)
O1 C10 N2 Zn1 -171.4(3)
C11 C10 N2 Zn1 8.6(4)
C7 C8 N2 C10 2.6(5)
C9 C8 N2 C10 -178.0(3)
C7 C8 N2 Zn1 177.2(3)
C9 C8 N2 Zn1 -3.4(3)
O3 Zn1 N2 C10 75.5(3)
N3 Zn1 N2 C10 -70.9(3)
N1 Zn1 N2 C10 178.2(2)
O2 Zn1 N2 C10 -8.0(2)
O3 Zn1 N2 C8 -99.2(2)
N3 Zn1 N2 C8 114.4(2)
N1 Zn1 N2 C8 3.6(2)
O2 Zn1 N2 C8 177.3(2)
C18 C19 N3 C20 -1.1(4)
C18 C19 N3 Zn1 -178.3(2)
C16 C20 N3 C19 -0.4(4)
C12 C20 N3 C19 179.7(2)
C16 C20 N3 Zn1 177.0(2)
C12 C20 N3 Zn1 -2.9(3)
N2 Zn1 N3 C19 -118.2(2)
O3 Zn1 N3 C19 84.9(2)
N1 Zn1 N3 C19 -22.2(3)
O2 Zn1 N3 C19 178.5(2)
N2 Zn1 N3 C20 64.6(2)
O3 Zn1 N3 C20 -92.3(2)
N1 Zn1 N3 C20 160.58(19)
O2 Zn1 N3 C20 1.27(19)
C13 C12 O2 C11 47.0(4)
C20 C12 O2 C11 -134.9(3)
C13 C12 O2 Zn1 179.9(2)
C20 C12 O2 Zn1 -2.0(3)
C10 C11 O2 C12 129.8(3)
C10 C11 O2 Zn1 -3.3(3)
N2 Zn1 O2 C12 -131.01(19)
O3 Zn1 O2 C12 93.79(19)
N3 Zn1 O2 C12 0.44(17)
N1 Zn1 O2 C12 -113.6(3)
N2 Zn1 O2 C11 5.73(19)
O3 Zn1 O2 C11 -129.47(19)
N3 Zn1 O2 C11 137.2(2)
N1 Zn1 O2 C11 23.1(3)
O5 N4 O3 Zn1 2.5(4)
O4 N4 O3 Zn1 -179.4(2)
N2 Zn1 O3 N4 4.4(3)
N3 Zn1 O3 N4 157.4(2)
N1 Zn1 O3 N4 -89.3(2)
O2 Zn1 O3 N4 80.8(2)
